data_7047582
loop_
_publ_author_name
'He, Jian-Qiang'
'Xie, Shang-Fang'
'Lai, Bi-Lin'
'Yang, Meng'
'Chen, Wen-Bin'
'Zhang, Yi-Quan'
'Dong, Wen'

_publ_section_title
;
 A new salicylaldehyde-based azo dye and its two lanthanide(iii) complexes
 displaying slow magnetic relaxation.
;
_journal_issue 42
_journal_name_full 'Dalton transactions (Cambridge, England : 2003)'
_journal_page_first 14975
_journal_page_last 14984
_journal_paper_doi 10.1039/c8dt02951b
_journal_volume 47
_journal_year 2018
_chemical_formula_moiety 'C30 H28 Dy N15 O11, C33 H33 Dy N16 O11'
_chemical_formula_sum 'C63 H91 Dy2 N31 O37'
_chemical_formula_weight 2199.66
_space_group_crystal_system monoclinic
_space_group_IT_number 14
_space_group_name_Hall '-P 2ybc'
_space_group_name_H-M_alt 'P 1 21/c 1'
_symmetry_space_group_name_Hall '-P 2ybc'
_symmetry_space_group_name_H-M 'P 1 21/c 1'
_atom_sites_solution_hydrogens difmap
_atom_sites_solution_primary dual
_audit_creation_date 2018-07-09
_audit_creation_method
;
Olex2 1.2
(compiled 2018.05.29 svn.r3508 for OlexSys, GUI svn.r5506)
;
_audit_update_record
;
2018-07-13 deposited with the CCDC.
2018-09-17 downloaded from the CCDC.
;
_cell_angle_alpha 90
_cell_angle_beta 99.226(3)
_cell_angle_gamma 90
_cell_formula_units_Z 4
_cell_length_a 18.5203(5)
_cell_length_b 24.3670(7)
_cell_length_c 20.3923(8)
_cell_measurement_reflns_used 9116
_cell_measurement_temperature 153
_cell_measurement_theta_max 3.4700
_cell_measurement_theta_min 70.9010
_cell_volume 9083.7(5)
_computing_cell_refinement
;
CrystalClear-SM Expert 2.0 r7 (Rigaku, 2011)
;
_computing_data_collection
;
CrystalClear-SM Expert 2.0 r7 (Rigaku, 2011)
;
_computing_data_reduction
;
CrystalClear-SM Expert 2.0 r7 (Rigaku, 2011)
;
_computing_molecular_graphics 'Olex2 (Dolomanov et al., 2009)'
_computing_publication_material 'Olex2 (Dolomanov et al., 2009)'
_computing_structure_refinement 'ShelXL (Sheldrick, 2015)'
_computing_structure_solution 'ShelXT (Sheldrick, 2015)'
_diffrn_ambient_temperature 153
_diffrn_detector CCD
_diffrn_detector_area_resol_mean 28.5714
_diffrn_detector_type 'Rigaku Saturn724+'
_diffrn_measured_fraction_theta_full 0.994
_diffrn_measured_fraction_theta_max 0.976
_diffrn_measurement_device 'AFC12 (Right): Kappa 3 circle'
_diffrn_measurement_device_type Eos
_diffrn_measurement_method '\f and \w scans'
_diffrn_measurement_specimen_support 'Mitegen 50um'
_diffrn_radiation_collimation 0.3
_diffrn_radiation_monochromator Confocal
_diffrn_radiation_probe x-ray
_diffrn_radiation_type CuK\a
_diffrn_radiation_wavelength 1.54178
_diffrn_reflns_av_R_equivalents 0.0733
_diffrn_reflns_av_unetI/netI 0.1304
_diffrn_reflns_Laue_measured_fraction_full 0.994
_diffrn_reflns_Laue_measured_fraction_max 0.976
_diffrn_reflns_limit_h_max 22
_diffrn_reflns_limit_h_min -20
_diffrn_reflns_limit_k_max 29
_diffrn_reflns_limit_k_min -29
_diffrn_reflns_limit_l_max 15
_diffrn_reflns_limit_l_min -24
_diffrn_reflns_number 40253
_diffrn_reflns_point_group_measured_fraction_full 0.994
_diffrn_reflns_point_group_measured_fraction_max 0.976
_diffrn_reflns_theta_full 67.679
_diffrn_reflns_theta_max 71.293
_diffrn_reflns_theta_min 2.847
_diffrn_source 'Rotating Anode'
_diffrn_source_current 24.0
_diffrn_source_power 1.2
_diffrn_source_target Mo
_diffrn_source_type 'Rotating Anode'
_diffrn_source_voltage 50.0
_diffrn_standards_number 0
_exptl_absorpt_coefficient_mu 9.588
_exptl_absorpt_correction_T_max 1.00000
_exptl_absorpt_correction_T_min 0.15260
_exptl_absorpt_correction_type multi-scan
_exptl_absorpt_process_details
;
CrysAlisPro 1.171.39.35c (Rigaku Oxford Diffraction, 2017)
Empirical absorption correction using spherical harmonics,
 implemented in SCALE3 ABSPACK scaling algorithm.
;
_exptl_crystal_colour yellow
_exptl_crystal_colour_primary yellow
_exptl_crystal_density_diffrn 1.608
_exptl_crystal_description block
_exptl_crystal_F_000 4456
_exptl_crystal_size_max 0.18
_exptl_crystal_size_mid 0.15
_exptl_crystal_size_min 0.11
_refine_diff_density_max 1.536
_refine_diff_density_min -2.049
_refine_diff_density_rms 0.141
_refine_ls_extinction_method none
_refine_ls_goodness_of_fit_ref 1.021
_refine_ls_hydrogen_treatment noref
_refine_ls_matrix_type full
_refine_ls_number_parameters 1054
_refine_ls_number_reflns 17193
_refine_ls_number_restraints 18
_refine_ls_restrained_S_all 1.021
_refine_ls_R_factor_all 0.1186
_refine_ls_R_factor_gt 0.0692
_refine_ls_shift/su_max 0.001
_refine_ls_shift/su_mean 0.000
_refine_ls_structure_factor_coef Fsqd
_refine_ls_weighting_details 'w=1/[\s^2^(Fo^2^)+(0.0818P)^2^] where P=(Fo^2^+2Fc^2^)/3'
_refine_ls_weighting_scheme calc
_refine_ls_wR_factor_gt 0.1641
_refine_ls_wR_factor_ref 0.1875
_reflns_Friedel_coverage 0.000
_reflns_number_gt 10664
_reflns_number_total 17193
_reflns_threshold_expression 'I > 2\s(I)'
_cod_data_source_file c8dt02951b2.cif
_cod_data_source_block a_sq
_cod_depositor_comments 'Adding full bibliography for 7047582--7047583.cif.'
_cod_original_cell_volume 9083.6(5)
_cod_database_code 7047582
_shelx_shelxl_version_number 2014/7
_shelx_space_group_comment
;
The symmetry employed for this shelxl refinement is uniquely defined
by the following loop, which should always be used as a source of
symmetry information in preference to the above space-group names.
They are only intended as comments.
;
_shelx_estimated_absorpt_t_max 0.419
_shelx_estimated_absorpt_t_min 0.277
_olex2_refinement_description
;
1. Uiso/Uaniso restraints and constraints
Uanis(C26) \\sim Ueq, Uanis(C27) \\sim Ueq: with sigma of 0.001 and sigma for
terminal atoms of 0.002
Uanis(C22) \\sim Ueq: with sigma of 0.01 and sigma for terminal atoms of 0.02
2. Others
 Fixed Uiso: H1A(0.039) H1B(0.039) H2A(0.043) H2B(0.043) H1(0.035) H6(0.033)
 H11(0.04) H1C(0.041) H4(0.029) H8(0.038) H9(0.045) H10A(0.053) H10B(0.053)
 H10C(0.053) H11A(0.036) H14(0.035) H18(0.029) H19(0.034) H20A(0.075)
 H20B(0.075) H20C(0.075) H21(0.038) H24(0.03) H28(0.025) H29(0.031) H30A(0.045)
 H30B(0.045) H30C(0.045) H12A(0.043) H12B(0.043) H16(0.03) H23(0.044)
 H26(0.038) H31(0.044) H34(0.038) H38(0.032) H39(0.041) H40A(0.057) H40B(0.057)
 H40C(0.057) H41(0.05) H44(0.034) H48(0.028) H49(0.028) H50A(0.07) H50B(0.07)
 H50C(0.07) H51(0.034) H54(0.026) H58(0.024) H59(0.03) H60A(0.041) H60B(0.041)
 H60C(0.041) H61(0.045) H62A(0.079) H62B(0.079) H62C(0.079) H63A(0.069)
 H63B(0.069) H63C(0.069)
 Fixed X: H1A(-0.010501) H1B(0.0329) H2A(-0.1109) H2B(-0.135699) H1(-0.408999)
 H6(0.521301) H11(0.2569) H1C(-0.535501) H4(-0.2729) H8(-0.1993) H9(-0.0793)
 H10A(-0.2548) H10B(-0.217401) H10C(-0.1931) H11A(0.641301) H14(0.279799)
 H18(0.3195) H19(0.2267) H20A(0.1876) H20B(0.1164) H20C(0.187201) H21(0.3494)
 H24(0.282) H28(0.1057) H29(-0.0045) H30A(0.319) H30B(0.3196) H30C(0.311001)
 H12A(0.8524) H12B(0.853101) H16(0.478999) H23(1.1546) H26(0.2315) H31(1.3354)
 H34(0.949499) H38(1.0174) H39(0.8337) H40A(0.9675) H40B(0.9984) H40C(0.936299)
 H41(0.110001) H44(0.472599) H48(0.432099) H49(0.523301) H50A(0.565901)
 H50B(0.6368) H50C(0.565701) H51(0.377) H54(0.4598) H58(0.6362) H59(0.7473)
 H60A(0.4267) H60B(0.4201) H60C(0.431399) H61(0.626801) H62A(0.5804)
 H62B(0.563701) H62C(0.607901) H63A(0.7224) H63B(0.7337) H63C(0.772499)
 Fixed Y: H1A(0.4453) H1B(0.4205) H2A(0.3791) H2B(0.335999) H1(0.4515)
 H6(0.2616) H11(0.0235) H1C(0.4534) H4(0.2758) H8(0.4312) H9(0.4492)
 H10A(0.195201) H10B(0.188001) H10C(0.151201) H11A(0.2235) H14(0.159)
 H18(0.321001) H19(0.385301) H20A(0.106) H20B(0.086399) H20C(0.0994) H21(-
 0.038099) H24(0.2303) H28(0.136) H29(0.173901) H30A(0.3135) H30B(0.3161)
 H30C(0.3702) H12A(0.149301) H12B(0.202) H16(0.503201) H23(0.0752) H26(0.2665)
 H31(0.1569) H34(0.0935) H38(0.2476) H39(0.074699) H40A(0.3336) H40B(0.3318)
 H40C(0.3735) H41(0.301301) H44(0.3697) H48(0.2081) H49(0.1449) H50A(0.4258)
 H50B(0.442499) H50C(0.426499) H51(0.561601) H54(0.2992) H58(0.394)
 H59(0.355801) H60A(0.217) H60B(0.2116) H60C(0.159101) H61(0.121001)
 H62A(0.0051) H62B(0.065701) H62C(0.027) H63A(-0.0129) H63B(0.0055)
 H63C(0.037499)
 Fixed Z: H1A(0.2492) H1B(0.2071) H2A(0.236199) H2B(0.2678) H1(0.487499)
 H6(0.4502) H11(0.151301) H1C(0.501301) H4(0.435399) H8(0.431999) H9(0.413)
 H10A(0.3846) H10B(0.4586) H10C(0.4029) H11A(0.475399) H14(0.388801)
 H18(0.3877) H19(0.3668) H20A(0.3275) H20B(0.353001) H20C(0.4039) H21(0.133101)
 H24(0.1875) H28(0.201) H29(0.222301) H30A(0.1825) H30B(0.259399) H30C(0.2171)
 H12A(0.268301) H12B(0.288301) H16(0.3521) H23(0.008801) H26(0.0431)
 H31(0.0235) H34(0.068201) H38(0.0505) H39(0.091901) H40A(0.031) H40B(0.107201)
 H40C(0.08) H41(0.018701) H44(0.089) H48(0.0945) H49(0.118101) H50A(0.0717)
 H50B(0.1204) H50C(0.148601) H51(0.363701) H54(0.2979) H58(0.2885) H59(0.2668)
 H60A(0.2196) H60B(0.295) H60C(0.2535) H61(0.274499) H62A(0.3097)
 H62B(0.328301) H62C(0.3816) H63A(0.3) H63B(0.374599) H63C(0.3234)
3.a Fitted pentagon refined as free rotating group:
 C2(N1,C1,N2,N3)
;
_platon_squeeze_void_probe_radius 1.20
_olex2_submission_special_instructions 'No special instructions were received'

loop_
_space_group_symop_operation_xyz
'x, y, z'
'-x, y+1/2, -z+1/2'
'-x, -y, -z'
'x, -y-1/2, z-1/2'

loop_
_atom_site_label
_atom_site_type_symbol
_atom_site_fract_x
_atom_site_fract_y
_atom_site_fract_z
_atom_site_U_iso_or_equiv
_atom_site_adp_type
_atom_site_occupancy
_atom_site_site_symmetry_order
_atom_site_calc_flag
_atom_site_refinement_flags_posn
_atom_site_refinement_flags_adp
Dy1 Dy 0.01392(2) 0.33143(2) 0.30486(2) 0.02088(13) Uani 1 1 d . .
O1 O 0.0114(3) 0.4138(2) 0.2425(3) 0.0286(13) Uani 1 1 d . .
H1A H -0.0105 0.4453 0.2492 0.039 Uiso 1 1 d . .
H1B H 0.0329 0.4205 0.2071 0.039 Uiso 1 1 d . .
O2 O -0.1036(3) 0.3450(2) 0.2439(3) 0.0281(13) Uani 1 1 d . .
H2A H -0.1109 0.3791 0.2362 0.043 Uiso 1 1 d . .
H2B H -0.1357 0.3360 0.2678 0.043 Uiso 1 1 d . .
O3 O -0.0146(3) 0.4047(2) 0.3752(3) 0.0307(14) Uani 1 1 d . .
O4 O -0.0597(3) 0.2968(2) 0.3758(3) 0.0259(13) Uani 1 1 d . .
O5 O -0.1556(3) 0.2272(2) 0.4033(3) 0.0320(15) Uani 1 1 d . .
O6 O -0.0238(3) 0.2435(2) 0.2515(3) 0.0277(13) Uani 1 1 d . .
O7 O 0.0864(3) 0.3144(2) 0.2265(3) 0.0224(12) Uani 1 1 d . .
O8 O 0.2205(3) 0.3252(2) 0.2067(3) 0.0244(13) Uani 1 1 d . .
O9 O 0.1255(3) 0.3770(2) 0.3483(3) 0.0262(13) Uani 1 1 d . .
O10 O 0.0902(3) 0.2671(2) 0.3602(3) 0.0243(13) Uani 1 1 d . .
O11 O 0.1351(3) 0.1652(2) 0.3655(3) 0.0358(15) Uani 1 1 d . .
H1 H -0.4090 0.4515 0.4875 0.035 Uiso 1 1 d . .
N4 N -0.3608(3) 0.3473(3) 0.4553(3) 0.0252(16) Uani 1 1 d . .
N5 N -0.3099(3) 0.3814(3) 0.4505(3) 0.0256(16) Uani 1 1 d . .
N6 N 0.5328(4) 0.2273(3) 0.4488(3) 0.0279(16) Uani 1 1 d . .
H6 H 0.5213 0.2616 0.4502 0.033 Uiso 1 1 d . .
N7 N 0.5937(4) 0.1499(3) 0.4537(3) 0.0284(17) Uani 1 1 d . .
N8 N 0.5219(4) 0.1358(3) 0.4355(3) 0.0282(16) Uani 1 1 d . .
N9 N 0.4113(4) 0.1851(3) 0.4164(3) 0.0291(17) Uani 1 1 d . .
N10 N 0.3885(4) 0.2339(3) 0.4096(3) 0.0276(16) Uani 1 1 d . .
N11 N 0.3018(3) 0.0314(3) 0.1527(4) 0.0329(18) Uani 1 1 d . .
H11 H 0.2569 0.0235 0.1513 0.040 Uiso 1 1 d . .
N12 N 0.4186(4) 0.0264(3) 0.1489(3) 0.0301(17) Uani 1 1 d . .
N13 N 0.4065(4) 0.0801(3) 0.1624(4) 0.0318(18) Uani 1 1 d . .
N14 N 0.3026(3) 0.1305(3) 0.1778(3) 0.0246(16) Uani 1 1 d . .
N15 N 0.2357(3) 0.1250(3) 0.1828(3) 0.0219(15) Uani 1 1 d . .
H1C H -0.5355 0.4534 0.5013 0.041 Uiso 1 1 d . .
C2 C -0.4216(2) 0.3709(2) 0.4668(3) 0.0270(19) Uani 1 1 d . .
N1 N -0.4382(2) 0.42552(18) 0.4836(3) 0.0279(16) Uani 1 1 d G .
C1 C -0.5128(3) 0.42724(17) 0.4920(3) 0.040(2) Uani 1 1 d G .
N2 N -0.54239(19) 0.3737(2) 0.4803(3) 0.0304(17) Uani 1 1 d G .
N3 N -0.4860(2) 0.33888(15) 0.4647(3) 0.0267(17) Uani 1 1 d G .
C3 C -0.2462(4) 0.3572(4) 0.4356(4) 0.0268(19) Uani 1 1 d . .
C4 C -0.2361(4) 0.2999(3) 0.4286(4) 0.0228(18) Uani 1 1 d . .
H4 H -0.2729 0.2758 0.4354 0.029 Uiso 1 1 d . .
C5 C -0.1719(4) 0.2807(3) 0.4107(4) 0.0239(18) Uani 1 1 d . .
C6 C -0.1158(4) 0.3172(3) 0.3964(4) 0.027(2) Uani 1 1 d . .
C7 C -0.1268(4) 0.3740(4) 0.4058(4) 0.028(2) Uani 1 1 d . .
C8 C -0.1923(5) 0.3939(3) 0.4257(4) 0.031(2) Uani 1 1 d . .
H8 H -0.1993 0.4312 0.4320 0.038 Uiso 1 1 d . .
C9 C -0.0719(4) 0.4139(4) 0.3988(5) 0.035(2) Uani 1 1 d . .
H9 H -0.0793 0.4492 0.4130 0.045 Uiso 1 1 d . .
C10 C -0.2099(5) 0.1872(4) 0.4133(5) 0.035(2) Uani 1 1 d . .
H10A H -0.2548 0.1952 0.3846 0.053 Uiso 1 1 d . .
H10B H -0.2174 0.1880 0.4586 0.053 Uiso 1 1 d . .
H10C H -0.1931 0.1512 0.4029 0.053 Uiso 1 1 d . .
C11 C 0.5982(4) 0.2043(4) 0.4621(4) 0.030(2) Uani 1 1 d . .
H11A H 0.6413 0.2235 0.4754 0.036 Uiso 1 1 d . .
C12 C 0.4883(4) 0.1838(4) 0.4335(4) 0.0268(19) Uani 1 1 d . .
C13 C 0.3120(4) 0.2392(3) 0.3926(4) 0.0248(19) Uani 1 1 d . .
C14 C 0.2622(5) 0.1947(3) 0.3854(4) 0.029(2) Uani 1 1 d . .
H14 H 0.2798 0.1590 0.3888 0.035 Uiso 1 1 d . .
C15 C 0.1887(4) 0.2044(4) 0.3739(4) 0.028(2) Uani 1 1 d . .
C16 C 0.1594(4) 0.2604(3) 0.3679(4) 0.0239(18) Uani 1 1 d . .
C17 C 0.2113(4) 0.3034(3) 0.3705(4) 0.0227(18) Uani 1 1 d . .
C18 C 0.2864(4) 0.2921(3) 0.3844(4) 0.0238(18) Uani 1 1 d . .
H18 H 0.3195 0.3210 0.3877 0.029 Uiso 1 1 d . .
C19 C 0.1894(4) 0.3594(3) 0.3618(4) 0.0271(19) Uani 1 1 d . .
H19 H 0.2267 0.3853 0.3668 0.034 Uiso 1 1 d . .
C20 C 0.1581(5) 0.1095(4) 0.3622(6) 0.049(3) Uani 1 1 d . .
H20A H 0.1876 0.1060 0.3275 0.075 Uiso 1 1 d . .
H20B H 0.1164 0.0864 0.3530 0.075 Uiso 1 1 d . .
H20C H 0.1872 0.0994 0.4039 0.075 Uiso 1 1 d . .
C21 C 0.3553(5) -0.0008(3) 0.1429(4) 0.032(2) Uani 1 1 d . .
H21 H 0.3494 -0.0381 0.1331 0.038 Uiso 1 1 d . .
C22 C 0.3344(4) 0.0801(3) 0.1652(4) 0.0272(19) Uani 1 1 d . U
C23 C 0.2005(4) 0.1746(3) 0.1933(4) 0.0232(18) Uani 1 1 d . .
C24 C 0.2335(4) 0.2272(3) 0.1939(4) 0.0224(18) Uani 1 1 d . .
H24 H 0.2820 0.2303 0.1875 0.030 Uiso 1 1 d . .
C25 C 0.1944(4) 0.2728(3) 0.2040(4) 0.0176(16) Uani 1 1 d . .
C26 C 0.1196(4) 0.2703(3) 0.2166(4) 0.0184(17) Uani 1 1 d . U
C27 C 0.0882(4) 0.2165(3) 0.2151(4) 0.0176(16) Uani 1 1 d . U
C28 C 0.1280(4) 0.1703(3) 0.2033(4) 0.0193(17) Uani 1 1 d . .
H28 H 0.1057 0.1360 0.2010 0.025 Uiso 1 1 d . .
C29 C 0.0155(4) 0.2088(3) 0.2299(4) 0.0249(19) Uani 1 1 d . .
H29 H -0.0045 0.1739 0.2223 0.031 Uiso 1 1 d . .
C30 C 0.2990(4) 0.3320(3) 0.2177(4) 0.030(2) Uani 1 1 d . .
H30A H 0.3190 0.3135 0.1825 0.045 Uiso 1 1 d . .
H30B H 0.3196 0.3161 0.2594 0.045 Uiso 1 1 d . .
H30C H 0.3110 0.3702 0.2171 0.045 Uiso 1 1 d . .
Dy2 Dy 0.73398(2) 0.19534(2) 0.18950(2) 0.02164(13) Uani 1 1 d . .
O12 O 0.8493(3) 0.1820(2) 0.2536(3) 0.0281(13) Uani 1 1 d . .
H12A H 0.8524 0.1493 0.2683 0.043 Uiso 1 1 d . .
H12B H 0.8531 0.2020 0.2883 0.043 Uiso 1 1 d . .
O13 O 0.7695(3) 0.2846(2) 0.2430(3) 0.0257(13) Uani 1 1 d . .
O14 O 0.6572(3) 0.2154(2) 0.2616(3) 0.0268(13) Uani 1 1 d . .
O15 O 0.5213(3) 0.2032(2) 0.2771(3) 0.0268(13) Uani 1 1 d . .
O16 O 0.7245(3) 0.1155(2) 0.2559(3) 0.0290(14) Uani 1 1 d . .
O17 O 0.7673(3) 0.1181(2) 0.1282(3) 0.0296(14) Uani 1 1 d . .
O18 O 0.8076(3) 0.2277(2) 0.1175(3) 0.0285(14) Uani 1 1 d . .
O19 O 0.9018(3) 0.2977(2) 0.0842(3) 0.0305(14) Uani 1 1 d . .
O20 O 0.6246(3) 0.1514(2) 0.1377(3) 0.0273(13) Uani 1 1 d . .
O21 O 0.6619(3) 0.2619(2) 0.1290(3) 0.0215(12) Uani 1 1 d . .
O22 O 0.6172(3) 0.3634(2) 0.1183(3) 0.0294(14) Uani 1 1 d . .
N16 N 0.4336(3) 0.4937(3) 0.3457(3) 0.0248(16) Uani 1 1 d . .
H16 H 0.4790 0.5032 0.3521 0.030 Uiso 1 1 d . .
N17 N 0.3148(3) 0.4939(3) 0.3379(3) 0.0264(16) Uani 1 1 d . .
N18 N 0.3318(4) 0.4419(3) 0.3234(4) 0.0313(17) Uani 1 1 d . .
N19 N 0.4405(3) 0.3952(3) 0.3142(3) 0.0243(15) Uani 1 1 d . .
N20 N 0.5070(3) 0.4028(3) 0.3089(3) 0.0221(15) Uani 1 1 d . .
N21 N 1.2358(3) 0.1856(3) 0.0323(3) 0.0304(17) Uani 1 1 d . .
N22 N 1.2599(4) 0.0994(3) 0.0112(4) 0.0377(19) Uani 1 1 d . .
N23 N 1.1859(4) 0.1014(3) 0.0144(4) 0.0357(19) Uani 1 1 d . .
H23 H 1.1546 0.0752 0.0088 0.044 Uiso 1 1 d . .
N24 N 1.1086(3) 0.1787(3) 0.0365(3) 0.0263(16) Uani 1 1 d . .
N25 N 1.0600(3) 0.1438(3) 0.0444(3) 0.0306(17) Uani 1 1 d . .
N26 N 0.2197(4) 0.3008(3) 0.0399(3) 0.0325(18) Uani 1 1 d . .
H26 H 0.2315 0.2665 0.0431 0.038 Uiso 1 1 d . .
N27 N 0.1551(4) 0.3761(4) 0.0275(4) 0.051(2) Uani 1 1 d . .
N28 N 0.2290(4) 0.3912(3) 0.0409(4) 0.045(2) Uani 1 1 d . .
N29 N 0.3417(4) 0.3438(3) 0.0609(3) 0.0278(17) Uani 1 1 d . .
N30 N 0.3641(4) 0.2950(3) 0.0709(3) 0.0275(16) Uani 1 1 d . .
N31 N 0.6668(4) 0.0541(3) 0.3151(3) 0.0309(17) Uani 1 1 d . .
C31 C 1.2869(5) 0.1494(4) 0.0227(4) 0.036(2) Uani 1 1 d . .
H31 H 1.3354 0.1569 0.0235 0.044 Uiso 1 1 d . .
C32 C 1.1760(4) 0.1529(4) 0.0272(4) 0.0261(19) Uani 1 1 d . .
C33 C 0.9938(4) 0.1664(3) 0.0578(4) 0.0261(19) Uani 1 1 d . .
C34 C 0.9418(4) 0.1309(3) 0.0718(4) 0.030(2) Uani 1 1 d . .
H34 H 0.9495 0.0935 0.0682 0.038 Uiso 1 1 d . .
C35 C 0.8768(4) 0.1502(3) 0.0919(4) 0.0262(19) Uani 1 1 d . .
C36 C 0.8648(4) 0.2071(4) 0.0973(4) 0.027(2) Uani 1 1 d . .
C37 C 0.9188(4) 0.2435(3) 0.0793(4) 0.0241(19) Uani 1 1 d . .
C38 C 0.9823(4) 0.2235(4) 0.0613(4) 0.0264(19) Uani 1 1 d . .
H38 H 1.0174 0.2476 0.0505 0.032 Uiso 1 1 d . .
C39 C 0.8243(4) 0.1107(4) 0.1038(5) 0.035(2) Uani 1 1 d . .
H39 H 0.8337 0.0747 0.0919 0.041 Uiso 1 1 d . .
C40 C 0.9559(5) 0.3371(3) 0.0747(5) 0.037(2) Uani 1 1 d . .
H40A H 0.9675 0.3336 0.0310 0.057 Uiso 1 1 d . .
H40B H 0.9984 0.3318 0.1072 0.057 Uiso 1 1 d . .
H40C H 0.9363 0.3735 0.0800 0.057 Uiso 1 1 d . .
C41 C 0.1529(5) 0.3218(4) 0.0272(5) 0.042(2) Uani 1 1 d . .
H41 H 0.1100 0.3013 0.0187 0.050 Uiso 1 1 d . .
C42 C 0.2651(5) 0.3452(4) 0.0477(4) 0.034(2) Uani 1 1 d . .
C43 C 0.4406(4) 0.2902(4) 0.0870(4) 0.0257(19) Uani 1 1 d . .
C44 C 0.4898(4) 0.3341(3) 0.0945(4) 0.0262(19) Uani 1 1 d . .
H44 H 0.4726 0.3697 0.0890 0.034 Uiso 1 1 d . .
C45 C 0.5623(4) 0.3242(3) 0.1090(4) 0.0259(19) Uani 1 1 d . .
C46 C 0.5919(4) 0.2695(3) 0.1185(4) 0.0175(16) Uani 1 1 d . .
C47 C 0.5410(4) 0.2262(3) 0.1135(4) 0.0213(18) Uani 1 1 d . .
C48 C 0.4651(4) 0.2368(3) 0.0979(4) 0.0224(18) Uani 1 1 d . .
H48 H 0.4321 0.2081 0.0945 0.028 Uiso 1 1 d . .
C49 C 0.5613(4) 0.1703(3) 0.1231(4) 0.0231(18) Uani 1 1 d . .
H49 H 0.5233 0.1449 0.1181 0.028 Uiso 1 1 d . .
C50 C 0.5944(5) 0.4193(4) 0.1146(5) 0.047(3) Uani 1 1 d . .
H50A H 0.5659 0.4258 0.0717 0.070 Uiso 1 1 d . .
H50B H 0.6368 0.4425 0.1204 0.070 Uiso 1 1 d . .
H50C H 0.5657 0.4265 0.1486 0.070 Uiso 1 1 d . .
C51 C 0.3756(4) 0.5245(3) 0.3520(4) 0.029(2) Uani 1 1 d . .
H51 H 0.3770 0.5616 0.3637 0.034 Uiso 1 1 d . .
C52 C 0.4046(4) 0.4435(3) 0.3274(4) 0.0242(19) Uani 1 1 d . .
C53 C 0.5424(4) 0.3536(3) 0.2961(4) 0.0236(18) Uani 1 1 d . .
C54 C 0.5086(4) 0.3020(3) 0.2930(4) 0.0216(18) Uani 1 1 d . .
H54 H 0.4598 0.2992 0.2979 0.026 Uiso 1 1 d . .
C55 C 0.5480(4) 0.2558(3) 0.2821(4) 0.0237(18) Uani 1 1 d . .
C56 C 0.6233(4) 0.2592(3) 0.2714(4) 0.0207(18) Uani 1 1 d . .
C57 C 0.6545(4) 0.3127(3) 0.2737(4) 0.0193(17) Uani 1 1 d . .
C58 C 0.6145(4) 0.3592(3) 0.2865(4) 0.0190(17) Uani 1 1 d . .
H58 H 0.6362 0.3940 0.2885 0.024 Uiso 1 1 d . .
C59 C 0.7282(4) 0.3204(3) 0.2610(4) 0.0236(18) Uani 1 1 d . .
H59 H 0.7473 0.3558 0.2668 0.030 Uiso 1 1 d . .
C60 C 0.4434(4) 0.1977(3) 0.2599(4) 0.0258(19) Uani 1 1 d . .
H60A H 0.4267 0.2170 0.2196 0.041 Uiso 1 1 d . .
H60B H 0.4201 0.2116 0.2950 0.041 Uiso 1 1 d . .
H60C H 0.4314 0.1591 0.2535 0.041 Uiso 1 1 d . .
C61 C 0.6693(5) 0.0989(4) 0.2816(5) 0.036(2) Uani 1 1 d . .
H61 H 0.6268 0.1210 0.2745 0.045 Uiso 1 1 d . .
C62 C 0.5991(6) 0.0369(4) 0.3355(5) 0.051(3) Uani 1 1 d . .
H62A H 0.5804 0.0051 0.3097 0.079 Uiso 1 1 d . .
H62B H 0.5637 0.0657 0.3283 0.079 Uiso 1 1 d . .
H62C H 0.6079 0.0270 0.3816 0.079 Uiso 1 1 d . .
C63 C 0.7281(5) 0.0179(4) 0.3293(5) 0.048(3) Uani 1 1 d . .
H63A H 0.7224 -0.0129 0.3000 0.069 Uiso 1 1 d . .
H63B H 0.7337 0.0055 0.3746 0.069 Uiso 1 1 d . .
H63C H 0.7725 0.0375 0.3234 0.069 Uiso 1 1 d . .

loop_
_atom_site_aniso_label
_atom_site_aniso_U_11
_atom_site_aniso_U_22
_atom_site_aniso_U_33
_atom_site_aniso_U_23
_atom_site_aniso_U_13
_atom_site_aniso_U_12
Dy1 0.0127(2) 0.0196(2) 0.0315(3) 0.0003(2) 0.0075(2) 0.00146(19)
O1 0.029(3) 0.022(3) 0.037(4) 0.002(3) 0.013(3) 0.003(2)
O2 0.015(3) 0.027(3) 0.042(4) 0.002(3) 0.004(3) -0.003(2)
O3 0.022(3) 0.030(3) 0.044(4) -0.008(3) 0.017(3) -0.004(3)
O4 0.019(3) 0.025(3) 0.037(3) 0.004(3) 0.014(3) 0.002(2)
O5 0.023(3) 0.018(3) 0.057(4) 0.004(3) 0.015(3) -0.003(2)
O6 0.011(3) 0.028(3) 0.043(4) 0.004(3) 0.002(3) 0.004(2)
O7 0.017(3) 0.018(3) 0.033(3) -0.003(2) 0.009(2) 0.003(2)
O8 0.017(3) 0.017(3) 0.040(4) -0.002(3) 0.008(3) 0.000(2)
O9 0.016(3) 0.027(3) 0.035(3) -0.001(3) 0.004(3) -0.001(2)
O10 0.019(3) 0.029(3) 0.027(3) 0.003(3) 0.011(2) -0.004(2)
O11 0.027(3) 0.026(3) 0.055(4) 0.012(3) 0.008(3) -0.004(3)
N4 0.017(3) 0.029(4) 0.032(4) 0.002(3) 0.008(3) 0.002(3)
N5 0.015(3) 0.032(4) 0.031(4) 0.004(3) 0.008(3) 0.004(3)
N6 0.025(4) 0.027(4) 0.032(4) 0.003(3) 0.009(3) 0.011(3)
N7 0.021(4) 0.034(4) 0.031(4) -0.001(3) 0.005(3) 0.000(3)
N8 0.026(4) 0.029(4) 0.029(4) 0.000(3) 0.001(3) 0.005(3)
N9 0.025(4) 0.029(4) 0.036(4) 0.000(3) 0.011(3) 0.011(3)
N10 0.026(4) 0.037(4) 0.021(4) 0.004(3) 0.006(3) 0.005(3)
N11 0.015(3) 0.029(4) 0.055(5) -0.004(4) 0.008(3) 0.001(3)
N12 0.027(4) 0.022(4) 0.041(5) -0.003(3) 0.005(3) 0.005(3)
N13 0.026(4) 0.024(4) 0.046(5) -0.008(4) 0.005(3) 0.006(3)
N14 0.017(3) 0.020(3) 0.038(4) -0.003(3) 0.009(3) 0.002(3)
N15 0.020(3) 0.018(3) 0.027(4) -0.003(3) 0.004(3) 0.004(3)
C2 0.032(5) 0.025(4) 0.024(5) 0.003(4) 0.003(4) -0.001(4)
N1 0.021(4) 0.026(4) 0.039(4) 0.002(3) 0.011(3) -0.007(3)
C1 0.030(5) 0.042(6) 0.052(6) 0.007(5) 0.016(5) 0.007(4)
N2 0.025(4) 0.025(4) 0.042(5) 0.010(3) 0.012(3) 0.012(3)
N3 0.013(3) 0.036(4) 0.032(4) 0.011(3) 0.008(3) 0.008(3)
C3 0.025(5) 0.028(5) 0.026(5) 0.005(4) 0.003(4) 0.004(4)
C4 0.017(4) 0.025(4) 0.028(5) 0.000(4) 0.010(4) 0.001(3)
C5 0.022(4) 0.024(4) 0.026(5) -0.001(4) 0.004(4) 0.002(3)
C6 0.020(4) 0.026(4) 0.037(5) 0.007(4) 0.012(4) 0.002(3)
C7 0.021(4) 0.031(5) 0.033(5) 0.008(4) 0.005(4) 0.002(4)
C8 0.032(5) 0.023(4) 0.040(6) -0.003(4) 0.013(4) 0.000(4)
C9 0.021(5) 0.036(5) 0.051(6) 0.000(5) 0.010(4) -0.003(4)
C10 0.027(5) 0.028(5) 0.052(6) 0.004(4) 0.011(4) -0.003(4)
C11 0.019(4) 0.030(5) 0.040(6) 0.008(4) 0.006(4) 0.009(4)
C12 0.024(4) 0.036(5) 0.022(5) 0.002(4) 0.007(4) -0.001(4)
C13 0.022(4) 0.031(5) 0.024(5) 0.004(4) 0.011(4) 0.002(4)
C14 0.030(5) 0.030(5) 0.026(5) 0.003(4) 0.005(4) 0.009(4)
C15 0.021(4) 0.030(5) 0.034(5) 0.010(4) 0.008(4) -0.001(4)
C16 0.016(4) 0.033(5) 0.023(5) 0.006(4) 0.004(3) 0.001(3)
C17 0.016(4) 0.027(4) 0.025(5) 0.000(4) 0.004(3) -0.002(3)
C18 0.018(4) 0.032(5) 0.024(5) 0.000(4) 0.009(4) -0.004(3)
C19 0.025(5) 0.025(4) 0.031(5) 0.003(4) 0.006(4) 0.002(4)
C20 0.038(6) 0.025(5) 0.084(8) 0.012(5) 0.006(6) 0.001(4)
C21 0.036(5) 0.017(4) 0.045(6) -0.005(4) 0.013(4) 0.005(4)
C22 0.025(4) 0.022(4) 0.035(5) -0.002(4) 0.006(4) 0.011(3)
C23 0.021(4) 0.020(4) 0.029(5) 0.002(4) 0.005(4) 0.005(3)
C24 0.014(4) 0.028(4) 0.027(5) 0.003(4) 0.010(3) 0.000(3)
C25 0.022(4) 0.016(4) 0.015(4) 0.001(3) 0.005(3) 0.001(3)
C26 0.0183(18) 0.0184(18) 0.0188(19) 0.0001(10) 0.0036(10) 0.0006(10)
C27 0.0177(18) 0.0177(18) 0.0177(18) -0.0008(10) 0.0032(10) 0.0005(10)
C28 0.019(4) 0.016(4) 0.024(4) 0.001(3) 0.007(3) 0.000(3)
C29 0.017(4) 0.020(4) 0.034(5) 0.002(4) -0.008(4) -0.004(3)
C30 0.012(4) 0.027(5) 0.050(6) -0.003(4) 0.007(4) -0.003(3)
Dy2 0.0136(2) 0.0185(2) 0.0335(3) 0.0009(2) 0.0060(2) 0.00066(19)
O12 0.020(3) 0.024(3) 0.039(4) 0.001(3) -0.002(3) 0.003(2)
O13 0.014(3) 0.031(3) 0.034(3) -0.002(3) 0.008(2) -0.001(2)
O14 0.021(3) 0.019(3) 0.041(4) 0.005(3) 0.008(3) 0.006(2)
O15 0.013(3) 0.021(3) 0.048(4) -0.001(3) 0.008(3) -0.002(2)
O16 0.023(3) 0.027(3) 0.040(4) 0.003(3) 0.012(3) 0.000(2)
O17 0.017(3) 0.028(3) 0.046(4) -0.001(3) 0.009(3) -0.006(2)
O18 0.018(3) 0.025(3) 0.046(4) 0.002(3) 0.019(3) 0.000(2)
O19 0.023(3) 0.022(3) 0.049(4) 0.003(3) 0.014(3) 0.005(2)
O20 0.021(3) 0.023(3) 0.039(4) 0.000(3) 0.009(3) -0.005(2)
O21 0.016(3) 0.021(3) 0.028(3) -0.004(2) 0.006(2) -0.003(2)
O22 0.023(3) 0.018(3) 0.047(4) 0.000(3) 0.004(3) 0.000(2)
N16 0.017(3) 0.018(3) 0.040(4) 0.002(3) 0.007(3) 0.000(3)
N17 0.026(4) 0.020(3) 0.035(4) -0.001(3) 0.010(3) 0.004(3)
N18 0.024(4) 0.023(4) 0.049(5) -0.011(4) 0.015(3) 0.002(3)
N19 0.019(3) 0.020(3) 0.033(4) -0.005(3) 0.003(3) 0.002(3)
N20 0.017(3) 0.021(3) 0.029(4) -0.002(3) 0.006(3) 0.000(3)
N21 0.014(3) 0.044(5) 0.034(4) 0.005(4) 0.006(3) 0.000(3)
N22 0.023(4) 0.051(5) 0.039(5) 0.000(4) 0.006(4) 0.004(4)
N23 0.021(4) 0.041(5) 0.046(5) -0.002(4) 0.010(4) 0.001(3)
N24 0.012(3) 0.037(4) 0.031(4) 0.000(3) 0.006(3) 0.002(3)
N25 0.019(4) 0.043(5) 0.031(4) 0.004(4) 0.007(3) 0.005(3)
N26 0.018(4) 0.045(5) 0.033(4) 0.008(4) -0.002(3) 0.003(3)
N27 0.024(4) 0.061(6) 0.067(6) 0.016(5) 0.008(4) 0.009(4)
N28 0.021(4) 0.050(5) 0.064(6) 0.018(5) 0.007(4) 0.014(4)
N29 0.021(4) 0.036(4) 0.027(4) 0.008(3) 0.004(3) 0.005(3)
N30 0.022(4) 0.036(4) 0.025(4) 0.011(3) 0.005(3) 0.002(3)
N31 0.037(4) 0.027(4) 0.033(4) 0.013(3) 0.016(4) -0.007(3)
C31 0.022(5) 0.062(7) 0.027(5) 0.007(5) 0.011(4) 0.006(5)
C32 0.023(4) 0.032(5) 0.024(5) 0.006(4) 0.006(4) 0.007(4)
C33 0.022(4) 0.025(4) 0.033(5) 0.001(4) 0.009(4) 0.000(4)
C34 0.021(4) 0.028(5) 0.038(5) 0.004(4) 0.001(4) 0.003(4)
C35 0.019(4) 0.027(4) 0.035(5) 0.005(4) 0.011(4) 0.002(3)
C36 0.023(4) 0.032(5) 0.028(5) 0.012(4) 0.009(4) -0.002(4)
C37 0.020(4) 0.022(4) 0.032(5) 0.002(4) 0.010(4) 0.001(3)
C38 0.017(4) 0.034(5) 0.030(5) -0.002(4) 0.010(4) -0.007(4)
C39 0.020(4) 0.029(5) 0.055(6) 0.004(5) 0.007(4) 0.000(4)
C40 0.037(5) 0.023(5) 0.055(6) 0.001(4) 0.018(5) -0.006(4)
C41 0.019(5) 0.051(6) 0.054(7) 0.011(5) 0.002(4) -0.001(4)
C42 0.025(5) 0.047(6) 0.032(5) 0.007(5) 0.010(4) 0.004(4)
C43 0.021(4) 0.034(5) 0.024(5) 0.004(4) 0.007(4) 0.005(4)
C44 0.022(4) 0.026(4) 0.033(5) 0.005(4) 0.012(4) 0.004(4)
C45 0.030(5) 0.020(4) 0.027(5) 0.008(4) 0.005(4) 0.000(4)
C46 0.020(4) 0.018(4) 0.016(4) 0.001(3) 0.005(3) -0.005(3)
C47 0.015(4) 0.023(4) 0.027(5) 0.006(4) 0.004(3) 0.002(3)
C48 0.022(4) 0.026(4) 0.021(4) -0.004(4) 0.009(4) -0.004(3)
C49 0.020(4) 0.022(4) 0.028(5) 0.000(4) 0.006(4) -0.004(3)
C50 0.028(5) 0.022(5) 0.091(8) -0.006(5) 0.009(5) 0.000(4)
C51 0.028(5) 0.020(4) 0.041(5) -0.002(4) 0.015(4) -0.006(4)
C52 0.014(4) 0.020(4) 0.037(5) 0.007(4) 0.002(4) -0.002(3)
C53 0.016(4) 0.022(4) 0.034(5) -0.008(4) 0.006(4) 0.002(3)
C54 0.011(4) 0.030(5) 0.022(4) -0.001(4) 0.000(3) -0.001(3)
C55 0.020(4) 0.021(4) 0.029(5) 0.002(4) 0.001(4) -0.005(3)
C56 0.019(4) 0.021(4) 0.022(4) 0.010(4) 0.004(3) 0.007(3)
C57 0.015(4) 0.016(4) 0.029(5) -0.009(3) 0.009(3) 0.002(3)
C58 0.019(4) 0.018(4) 0.021(4) 0.001(3) 0.006(3) -0.002(3)
C59 0.016(4) 0.026(4) 0.029(5) -0.001(4) 0.005(4) -0.008(3)
C60 0.018(4) 0.030(5) 0.031(5) -0.002(4) 0.007(4) -0.009(4)
C61 0.034(5) 0.028(5) 0.048(6) -0.009(5) 0.009(5) 0.001(4)
C62 0.062(7) 0.038(6) 0.061(7) 0.003(5) 0.031(6) -0.013(5)
C63 0.056(7) 0.033(5) 0.056(7) 0.012(5) 0.013(6) 0.018(5)

loop_
_atom_type_symbol
_atom_type_description
_atom_type_scat_dispersion_real
_atom_type_scat_dispersion_imag
_atom_type_scat_source
C C 0.0181 0.0091 'International Tables Vol C Tables 4.2.6.8 and 6.1.1.4'
H H 0.0000 0.0000 'International Tables Vol C Tables 4.2.6.8 and 6.1.1.4'
Dy Dy -9.8046 9.8477 'International Tables Vol C Tables 4.2.6.8 and 6.1.1.4'
N N 0.0311 0.0180 'International Tables Vol C Tables 4.2.6.8 and 6.1.1.4'
O O 0.0492 0.0322 'International Tables Vol C Tables 4.2.6.8 and 6.1.1.4'

loop_
_geom_angle_atom_site_label_1
_geom_angle_atom_site_label_2
_geom_angle_atom_site_label_3
_geom_angle
O1 Dy1 O3 72.79(19)
O1 Dy1 O6 121.42(19)
O1 Dy1 O9 75.31(18)
O2 Dy1 O1 70.18(18)
O2 Dy1 O3 86.41(19)
O2 Dy1 O6 73.39(18)
O2 Dy1 O9 143.50(18)
O3 Dy1 O6 147.10(17)
O4 Dy1 O1 133.21(18)
O4 Dy1 O2 78.00(19)
O4 Dy1 O3 71.82(18)
O4 Dy1 O6 78.63(18)
O4 Dy1 O9 120.18(19)
O7 Dy1 O1 75.06(18)
O7 Dy1 O2 104.71(19)
O7 Dy1 O3 139.80(18)
O7 Dy1 O4 147.86(18)
O7 Dy1 O6 71.84(17)
O7 Dy1 O9 76.88(18)
O7 Dy1 O10 80.47(18)
O9 Dy1 O3 72.15(18)
O9 Dy1 O6 137.62(17)
O10 Dy1 O1 143.38(18)
O10 Dy1 O2 143.62(18)
O10 Dy1 O3 113.13(19)
O10 Dy1 O4 79.61(18)
O10 Dy1 O6 74.34(18)
O10 Dy1 O9 72.87(18)
C9 O3 Dy1 130.1(6)
C6 O4 Dy1 131.1(5)
C5 O5 C10 117.6(6)
C29 O6 Dy1 127.7(5)
C26 O7 Dy1 128.3(5)
C25 O8 C30 117.1(6)
C19 O9 Dy1 131.0(5)
C16 O10 Dy1 132.7(5)
C15 O11 C20 117.0(7)
N5 N4 C2 113.1(6)
N4 N5 C3 113.7(7)
C11 N6 C12 102.6(7)
C11 N7 N8 108.8(7)
C12 N8 N7 102.6(7)
N10 N9 C12 110.8(7)
N9 N10 C13 114.7(7)
C21 N11 C22 103.3(7)
C21 N12 N13 109.0(7)
C22 N13 N12 101.8(7)
N15 N14 C22 111.6(6)
N14 N15 C23 113.9(6)
N4 C2 N1 132.5(5)
N4 C2 N3 119.5(5)
N1 C2 N3 108.0
C2 N1 C1 108.0
N1 C1 N2 108.0
N3 N2 C1 108.0
C2 N3 N2 108.0
N5 C3 C4 124.6(7)
C8 C3 N5 114.5(8)
C8 C3 C4 120.9(7)
C5 C4 C3 119.6(7)
O5 C5 C4 125.0(7)
O5 C5 C6 113.2(7)
C4 C5 C6 121.8(8)
O4 C6 C5 118.6(7)
O4 C6 C7 124.4(7)
C7 C6 C5 117.0(7)
C6 C7 C8 121.3(8)
C6 C7 C9 122.0(7)
C8 C7 C9 116.6(8)
C3 C8 C7 119.3(8)
O3 C9 C7 125.2(8)
N6 C11 N7 111.0(8)
N6 C12 N9 126.5(8)
N8 C12 N6 115.0(7)
N8 C12 N9 118.5(8)
N10 C13 C14 124.7(8)
C18 C13 N10 115.4(7)
C18 C13 C14 119.9(7)
C15 C14 C13 120.1(8)
O11 C15 C16 112.8(7)
C14 C15 O11 125.8(8)
C14 C15 C16 121.4(8)
O10 C16 C15 118.8(7)
O10 C16 C17 124.8(8)
C17 C16 C15 116.4(7)
C16 C17 C19 121.7(7)
C18 C17 C16 120.4(7)
C18 C17 C19 117.8(7)
C13 C18 C17 121.4(7)
O9 C19 C17 126.7(8)
N11 C21 N12 111.4(7)
N11 C22 N13 114.4(7)
N11 C22 N14 128.3(7)
N13 C22 N14 117.2(7)
N15 C23 C24 124.7(7)
C28 C23 N15 116.0(7)
C28 C23 C24 119.4(7)
C25 C24 C23 120.0(7)
O8 C25 C26 111.9(6)
C24 C25 O8 125.2(7)
C24 C25 C26 122.7(7)
O7 C26 C25 119.7(7)
O7 C26 C27 124.8(7)
C27 C26 C25 115.5(7)
C26 C27 C29 120.4(7)
C28 C27 C26 121.4(7)
C28 C27 C29 118.1(7)
C27 C28 C23 121.0(7)
O6 C29 C27 127.3(7)
O12 Dy2 O13 73.88(18)
O12 Dy2 O16 73.37(18)
O12 Dy2 O17 83.91(18)
O12 Dy2 O20 145.01(19)
O14 Dy2 O12 106.24(19)
O14 Dy2 O13 70.89(18)
O14 Dy2 O16 72.37(18)
O14 Dy2 O17 138.83(18)
O14 Dy2 O18 147.40(19)
O14 Dy2 O20 78.88(19)
O14 Dy2 O21 80.01(18)
O16 Dy2 O13 120.27(18)
O16 Dy2 O17 72.82(19)
O17 Dy2 O13 148.06(16)
O18 Dy2 O12 79.79(19)
O18 Dy2 O13 80.63(18)
O18 Dy2 O16 138.17(18)
O18 Dy2 O17 72.95(19)
O18 Dy2 O20 114.85(19)
O18 Dy2 O21 76.75(18)
O20 Dy2 O13 137.50(17)
O20 Dy2 O16 75.59(18)
O20 Dy2 O17 71.75(18)
O21 Dy2 O12 142.01(18)
O21 Dy2 O13 73.14(17)
O21 Dy2 O16 141.23(17)
O21 Dy2 O17 116.43(18)
O21 Dy2 O20 72.75(18)
C59 O13 Dy2 127.6(5)
C56 O14 Dy2 131.6(5)
C55 O15 C60 116.2(6)
C61 O16 Dy2 128.4(5)
C39 O17 Dy2 128.7(5)
C36 O18 Dy2 132.0(5)
C37 O19 C40 117.7(6)
C49 O20 Dy2 129.6(5)
C46 O21 Dy2 131.6(5)
C45 O22 C50 116.5(6)
C51 N16 C52 104.2(6)
C51 N17 N18 110.5(6)
C52 N18 N17 103.2(6)
N20 N19 C52 113.1(6)
N19 N20 C53 112.3(6)
C31 N21 C32 100.9(8)
C31 N22 N23 108.0(7)
C32 N23 N22 102.4(7)
N25 N24 C32 111.9(7)
N24 N25 C33 114.8(7)
C41 N26 C42 104.8(8)
C41 N27 N28 106.9(8)
C42 N28 N27 105.4(8)
N30 N29 C42 110.5(7)
N29 N30 C43 114.0(7)
C61 N31 C62 120.2(8)
C61 N31 C63 122.3(8)
C63 N31 C62 117.4(7)
N22 C31 N21 112.3(8)
N21 C32 N24 116.7(7)
N23 C32 N21 116.3(7)
N23 C32 N24 127.0(8)
N25 C33 C38 122.5(7)
C34 C33 N25 117.4(8)
C34 C33 C38 120.0(7)
C33 C34 C35 120.9(8)
C34 C35 C39 117.6(8)
C36 C35 C34 120.1(7)
C36 C35 C39 122.3(7)
O18 C36 C35 123.4(7)
O18 C36 C37 118.9(8)
C35 C36 C37 117.7(7)
O19 C37 C36 113.7(7)
O19 C37 C38 125.5(7)
C38 C37 C36 120.8(8)
C37 C38 C33 120.4(7)
O17 C39 C35 128.0(8)
N27 C41 N26 111.0(8)
N26 C42 N29 126.0(8)
N28 C42 N26 111.9(8)
N28 C42 N29 122.1(9)
C44 C43 N30 125.2(8)
C48 C43 N30 114.1(7)
C48 C43 C44 120.7(7)
C45 C44 C43 119.6(8)
O22 C45 C46 111.3(7)
C44 C45 O22 126.0(7)
C44 C45 C46 122.6(7)
O21 C46 C45 120.3(7)
O21 C46 C47 123.0(7)
C47 C46 C45 116.7(7)
C46 C47 C48 120.5(7)
C46 C47 C49 123.5(7)
C48 C47 C49 116.0(7)
C43 C48 C47 119.8(7)
O20 C49 C47 127.2(7)
N16 C51 N17 109.0(7)
N16 C52 N19 129.0(7)
N18 C52 N16 113.0(7)
N18 C52 N19 118.0(7)
C54 C53 N20 123.5(7)
C58 C53 N20 115.5(7)
C58 C53 C54 121.0(7)
C55 C54 C53 119.7(7)
O15 C55 C54 125.7(7)
O15 C55 C56 112.8(7)
C54 C55 C56 121.5(7)
O14 C56 C55 119.1(7)
O14 C56 C57 124.5(7)
C57 C56 C55 116.4(7)
C56 C57 C59 120.3(7)
C58 C57 C56 121.5(7)
C58 C57 C59 118.2(7)
C53 C58 C57 119.8(7)
O13 C59 C57 127.0(7)
O16 C61 N31 125.4(8)

loop_
_geom_bond_atom_site_label_1
_geom_bond_atom_site_label_2
_geom_bond_distance
Dy1 O1 2.373(5)
Dy1 O2 2.350(5)
Dy1 O3 2.400(5)
Dy1 O4 2.301(5)
Dy1 O6 2.453(6)
Dy1 O7 2.283(5)
Dy1 O9 2.388(5)
Dy1 O10 2.284(5)
O3 C9 1.253(9)
O4 C6 1.282(9)
O5 C5 1.352(9)
O5 C10 1.438(9)
O6 C29 1.242(9)
O7 C26 1.269(8)
O8 C25 1.365(8)
O8 C30 1.444(8)
O9 C19 1.247(9)
O10 C16 1.276(8)
O11 C15 1.368(9)
O11 C20 1.427(10)
N4 N5 1.272(8)
N4 C2 1.320(7)
N5 C3 1.396(9)
N6 C11 1.323(9)
N6 C12 1.349(10)
N7 N8 1.367(9)
N7 C11 1.337(10)
N8 C12 1.323(10)
N9 N10 1.263(9)
N9 C12 1.414(10)
N10 C13 1.409(9)
N11 C21 1.304(9)
N11 C22 1.338(10)
N12 N13 1.363(9)
N12 C21 1.335(10)
N13 C22 1.345(9)
N14 N15 1.266(8)
N14 C22 1.404(9)
N15 C23 1.406(9)
C2 N1 1.4200
C2 N3 1.4200
N1 C1 1.4200
C1 N2 1.4200
N2 N3 1.4200
C3 C4 1.419(11)
C3 C8 1.380(11)
C4 C5 1.381(10)
C5 C6 1.433(10)
C6 C7 1.416(11)
C7 C8 1.424(11)
C7 C9 1.431(11)
C13 C14 1.416(11)
C13 C18 1.375(11)
C14 C15 1.363(11)
C15 C16 1.467(11)
C16 C17 1.418(10)
C17 C18 1.402(10)
C17 C19 1.426(11)
C23 C24 1.420(11)
C23 C28 1.393(10)
C24 C25 1.358(10)
C25 C26 1.450(9)
C26 C27 1.434(10)
C27 C28 1.390(10)
C27 C29 1.439(10)
Dy2 O12 2.342(5)
Dy2 O13 2.475(5)
Dy2 O14 2.256(5)
Dy2 O16 2.392(5)
Dy2 O17 2.395(6)
Dy2 O18 2.298(5)
Dy2 O20 2.383(5)
Dy2 O21 2.325(5)
O13 C59 1.253(9)
O14 C56 1.270(8)
O15 C55 1.371(9)
O15 C60 1.437(8)
O16 C61 1.286(9)
O17 C39 1.251(9)
O18 C36 1.296(9)
O19 C37 1.366(9)
O19 C40 1.424(9)
O20 C49 1.252(9)
O21 C46 1.294(8)
O22 C45 1.386(9)
O22 C50 1.425(10)
N16 C51 1.334(9)
N16 C52 1.363(9)
N17 N18 1.349(8)
N17 C51 1.344(9)
N18 C52 1.338(9)
N19 N20 1.268(8)
N19 C52 1.398(9)
N20 C53 1.410(9)
N21 C31 1.331(11)
N21 C32 1.354(10)
N22 N23 1.382(9)
N22 C31 1.323(12)
N23 C32 1.301(10)
N24 N25 1.268(9)
N24 C32 1.438(9)
N25 C33 1.410(9)
N26 C41 1.324(10)
N26 C42 1.365(11)
N27 N28 1.400(10)
N27 C41 1.324(12)
N28 C42 1.300(11)
N29 N30 1.265(9)
N29 C42 1.401(10)
N30 C43 1.407(9)
N31 C61 1.292(11)
N31 C62 1.446(11)
N31 C63 1.430(11)
C33 C34 1.358(11)
C33 C38 1.412(11)
C34 C35 1.413(10)
C35 C36 1.412(11)
C35 C39 1.415(11)
C36 C37 1.429(10)
C37 C38 1.375(10)
C43 C44 1.399(11)
C43 C48 1.383(11)
C44 C45 1.350(11)
C45 C46 1.441(10)
C46 C47 1.408(10)
C47 C48 1.414(10)
C47 C49 1.416(10)
C53 C54 1.402(10)
C53 C58 1.386(10)
C54 C55 1.380(10)
C55 C56 1.450(10)
C56 C57 1.424(10)
C57 C58 1.401(10)
C57 C59 1.441(10)

loop_
_platon_squeeze_void_nr
_platon_squeeze_void_average_x
_platon_squeeze_void_average_y
_platon_squeeze_void_average_z
_platon_squeeze_void_volume
_platon_squeeze_void_count_electrons
_platon_squeeze_void_content
1 0.002 0.000 0.018 1018 359 ' '
2 -0.004 0.500 -0.001 1018 359 ' '
3 0.274 0.517 0.477 13 7 ' '
4 0.274 0.983 0.977 13 7 ' '
5 0.726 0.017 0.023 13 8 ' '
6 0.726 0.483 0.523 13 8 ' '
